data_4512143
loop_
_publ_author_name
'Tykarska, Ewa'
'Dutkiewicz, Zbigniew'
'Baranowski, Daniel'
'Gdaniec, Zofia'
'Gdaniec, Maria'

_publ_section_title
;
 Effect of Neighbors on the Conformational Preferences of Glycosidic
 Linkages in Glycyrrhizic Acid and Its Mono- and Dideprotonated Forms:
 X-ray, NMR, and Computational Studies
;
_journal_issue 11
_journal_name_full 'Crystal Growth &amp; Design'
_journal_page_first 5871
_journal_paper_doi 10.1021/cg5010962
_journal_volume 14
_journal_year 2014
_chemical_absolute_configuration rm
_chemical_formula_moiety
;
C42 H61 O16, 3.00(C3 H7 N O), 6.53(H2 O), H4 N 
;
_chemical_formula_sum 'C51 H99.06 N4 O25.53'
_chemical_formula_weight 1176.88
_chemical_name_common
;
monoammonium glicyrrhizinate
3.0 DMF 6.53 water solvate
;
_chemical_name_systematic
;
3beta-[O-beta-D-glucopyranuronosyl-
beta-D-glucopyranuronosyloxy]-ll-oxo-
(18betaH)-olean-12-en-30beta-oic 
monoammonium salt
water/DMF solvate
;
_space_group_crystal_system orthorhombic
_space_group_IT_number 19
_space_group_name_Hall 'P 2ac 2ab'
_space_group_name_H-M_alt 'P 21 21 21'
_symmetry_space_group_name_Hall 'P 2ac 2ab'
_symmetry_space_group_name_H-M 'P 21 21 21'
_atom_sites_solution_hydrogens mixed
_atom_sites_solution_primary direct
_atom_sites_solution_secondary difmap
_audit_creation_method SHELXL-2014
_cell_angle_alpha 90
_cell_angle_beta 90
_cell_angle_gamma 90
_cell_formula_units_Z 4
_cell_length_a 10.2250(3)
_cell_length_b 11.4024(3)
_cell_length_c 53.2811(14)
_cell_measurement_reflns_used 8831
_cell_measurement_temperature 130(2)
_cell_measurement_theta_max 73.5892
_cell_measurement_theta_min 2.4857
_cell_volume 6212.0(3)
_computing_cell_refinement
;
CrysAlisPro, Agilent Technologies,
Version 1.171.34.49 (release 20-01-2011 CrysAlis171 .NET)
(compiled Jan 20 2011,15:58:25)
;
_computing_data_collection
;
CrysAlisPro, Agilent Technologies,
Version 1.171.34.49 (release 20-01-2011 CrysAlis171 .NET)
(compiled Jan 20 2011,15:58:25)
;
_computing_data_reduction
;
CrysAlisPro, Agilent Technologies,
Version 1.171.34.49 (release 20-01-2011 CrysAlis171 .NET)
(compiled Jan 20 2011,15:58:25)
;
_computing_molecular_graphics
; 
 Mercury CSD 3.3 - new features for the visualization and investigation 
 of crystal structures, C. F. Macrae, I. J. Bruno, J. A. Chisholm, 
 P. R. Edgington, P. McCabe, E. Pidcock, L. Rodriguez-Monge, R. Taylor, 
 J. van de Streek and P. A. Wood, J. Appl. Cryst., 41, 466-470, 2008.
;
_computing_publication_material 'SHELXL-2014 (Sheldrick, 2014)'
_computing_structure_refinement 'SHELXL-2014 (Sheldrick, 2014)'
_computing_structure_solution 'SIR2004 (Burla et al.,2005)'
_diffrn_ambient_temperature 130(2)
_diffrn_detector_area_resol_mean 10.5357
_diffrn_measured_fraction_theta_full 0.998
_diffrn_measured_fraction_theta_max 0.997
_diffrn_measurement_device_type 'SuperNova, Single source at offset), Atlas'
_diffrn_measurement_method '\w scans'
_diffrn_radiation_type CuK\a
_diffrn_radiation_wavelength 1.54184
_diffrn_reflns_av_R_equivalents 0.0320
_diffrn_reflns_av_unetI/netI 0.0322
_diffrn_reflns_Laue_measured_fraction_full 0.998
_diffrn_reflns_Laue_measured_fraction_max 0.997
_diffrn_reflns_limit_h_max 9
_diffrn_reflns_limit_h_min -12
_diffrn_reflns_limit_k_max 12
_diffrn_reflns_limit_k_min -13
_diffrn_reflns_limit_l_max 58
_diffrn_reflns_limit_l_min -64
_diffrn_reflns_number 16717
_diffrn_reflns_point_group_measured_fraction_full 0.917
_diffrn_reflns_point_group_measured_fraction_max 0.914
_diffrn_reflns_theta_full 67.684
_diffrn_reflns_theta_max 68.243
_diffrn_reflns_theta_min 3.318
_exptl_absorpt_coefficient_mu 0.844
_exptl_absorpt_correction_T_max 1.00000
_exptl_absorpt_correction_T_min 0.67208
_exptl_absorpt_correction_type multi-scan
_exptl_absorpt_process_details
;
CrysAlisPro, Agilent Technologies,
Version 1.171.34.49 (release 20-01-2011 CrysAlis171 .NET)
(compiled Jan 20 2011,15:58:25)
Empirical absorption correction using spherical harmonics,
 implemented in SCALE3 ABSPACK scaling algorithm.
;
_exptl_crystal_colour colourless
_exptl_crystal_density_diffrn 1.258
_exptl_crystal_density_method 'not measured'
_exptl_crystal_description plate
_exptl_crystal_F_000 2549
_exptl_crystal_size_max 0.1
_exptl_crystal_size_mid 0.1
_exptl_crystal_size_min 0.06
_refine_diff_density_max 0.827
_refine_diff_density_min -0.592
_refine_diff_density_rms 0.090
_refine_ls_abs_structure_details
;
 Flack x determined using 3686 quotients [(I+)-(I-)]/[(I+)+(I-)]
 (Parsons, Flack and Wagner, Acta Cryst. B69 (2013) 249-259).
;
_refine_ls_abs_structure_Flack 0.21(18)
_refine_ls_extinction_method none
_refine_ls_goodness_of_fit_ref 1.078
_refine_ls_hydrogen_treatment constr
_refine_ls_matrix_type full
_refine_ls_number_parameters 739
_refine_ls_number_reflns 10392
_refine_ls_number_restraints 6
_refine_ls_restrained_S_all 1.079
_refine_ls_R_factor_all 0.0967
_refine_ls_R_factor_gt 0.0951
_refine_ls_shift/su_max 0.002
_refine_ls_shift/su_mean 0.000
_refine_ls_structure_factor_coef Fsqd
_refine_ls_weighting_details 'w=1/[\s^2^(Fo^2^)+(0.1438P)^2^+10.0271P] where P=(Fo^2^+2Fc^2^)/3'
_refine_ls_weighting_scheme calc
_refine_ls_wR_factor_gt 0.2624
_refine_ls_wR_factor_ref 0.2639
_reflns_Friedel_coverage 0.632
_reflns_Friedel_fraction_full 0.812
_reflns_Friedel_fraction_max 0.808
_reflns_number_gt 9983
_reflns_number_total 10392
_reflns_threshold_expression 'I > 2\s(I)'
_cod_data_source_file cg5010962_si_002.cif
_cod_data_source_block AGA-DMF
_cod_depositor_comments 'Adding full bibliography for 4512143.cif.'
_cod_database_code 4512143
_shelx_space_group_comment
;
The symmetry employed for this shelxl refinement is uniquely defined
by the following loop, which should always be used as a source of
symmetry information in preference to the above space-group names.
They are only intended as comments.
;
_shelxl_version_number 2014-2

loop_
_space_group_symop_operation_xyz
'x, y, z'
'-x+1/2, -y, z+1/2'
'x+1/2, -y+1/2, -z'
'-x, y+1/2, -z+1/2'

loop_
_atom_site_label
_atom_site_type_symbol
_atom_site_fract_x
_atom_site_fract_y
_atom_site_fract_z
_atom_site_U_iso_or_equiv
_atom_site_adp_type
_atom_site_occupancy
_atom_site_site_symmetry_order
_atom_site_calc_flag
_atom_site_refinement_flags_posn
_atom_site_refinement_flags_adp
_atom_site_disorder_assembly
_atom_site_disorder_group
N1 N 0.5063(6) 0.9999(5) 0.55701(12) 0.0485(14) Uani 1 1 d . . . .
H1N H 0.5215 1.0228 0.5729 0.058 Uiso 1 1 d R U . .
H2N H 0.4469 0.9416 0.5571 0.058 Uiso 1 1 d R U . .
H3N H 0.5848 0.9713 0.5524 0.058 Uiso 1 1 d R U . .
H4N H 0.4869 1.0632 0.5476 0.058 Uiso 1 1 d R U . .
O2A O 0.5055(4) 0.4639(3) 0.54080(8) 0.0331(9) Uani 1 1 d . . . .
O3A O 0.6180(4) 0.5232(4) 0.49154(8) 0.0344(9) Uani 1 1 d . . . .
H3AO H 0.5772 0.5725 0.4828 0.041 Uiso 1 1 calc R U . .
O4A O 0.8282(4) 0.6920(4) 0.49584(9) 0.0372(9) Uani 1 1 d . . . .
H4AO H 0.8066 0.7035 0.4808 0.045 Uiso 1 1 calc R U . .
O5A O 0.6396(4) 0.7515(3) 0.55236(8) 0.0323(9) Uani 1 1 d . . . .
O6A O 0.9446(5) 0.8569(5) 0.53320(11) 0.0549(13) Uani 1 1 d . . . .
O7A O 0.7554(5) 0.9506(4) 0.53746(11) 0.0493(12) Uani 1 1 d . . . .
C1A C 0.5880(5) 0.6380(5) 0.55768(12) 0.0301(12) Uani 1 1 d . . . .
H1A H 0.6568 0.5889 0.5659 0.036 Uiso 1 1 calc R U . .
C2A C 0.5423(5) 0.5781(5) 0.53343(12) 0.0300(12) Uani 1 1 d . . . .
H2A H 0.4658 0.6208 0.5261 0.036 Uiso 1 1 calc R U . .
C3A C 0.6560(5) 0.5754(5) 0.51459(11) 0.0285(12) Uani 1 1 d . . . .
H3A H 0.7257 0.5244 0.5220 0.034 Uiso 1 1 calc R U . .
C4A C 0.7149(6) 0.6978(5) 0.51146(12) 0.0330(12) Uani 1 1 d . . . .
H4A H 0.6488 0.7517 0.5038 0.040 Uiso 1 1 calc R U . .
C5A C 0.7537(6) 0.7422(5) 0.53723(12) 0.0343(13) Uani 1 1 d . . . .
H5A H 0.8147 0.6844 0.5451 0.041 Uiso 1 1 calc R U . .
C6A C 0.8216(7) 0.8616(6) 0.53586(13) 0.0405(14) Uani 1 1 d . . . .
O2B O 0.5012(4) 0.2232(3) 0.53275(9) 0.0367(9) Uani 1 1 d . . . .
H2BO H 0.5139 0.2197 0.5172 0.044 Uiso 1 1 d R U . .
O3B O 0.2487(4) 0.1228(3) 0.53942(9) 0.0370(10) Uani 1 1 d . . . .
H3BO H 0.2209 0.0719 0.5293 0.044 Uiso 1 1 d R U . .
O4B O 0.0351(4) 0.2680(4) 0.51734(9) 0.0406(10) Uani 1 1 d . . . .
H4BO H -0.0092 0.2260 0.5271 0.049 Uiso 1 1 d R U . .
O5B O 0.2873(4) 0.4791(3) 0.53305(9) 0.0339(9) Uani 1 1 d . . . .
O6B O 0.0118(5) 0.5386(5) 0.50003(9) 0.0490(12) Uani 1 1 d . . . .
H6B H -0.0504 0.5859 0.5020 0.059 Uiso 1 1 calc R U . .
O7B O 0.0303(6) 0.5548(6) 0.54121(11) 0.0611(15) Uani 1 1 d . . . .
C1B C 0.4004(5) 0.4127(5) 0.52748(12) 0.0305(12) Uani 1 1 d . . . .
H1B H 0.4182 0.4119 0.5090 0.037 Uiso 1 1 calc R U . .
C2B C 0.3864(6) 0.2889(5) 0.53764(12) 0.0309(12) Uani 1 1 d . . . .
H2B H 0.3751 0.2941 0.5562 0.037 Uiso 1 1 calc R U . .
C3B C 0.2650(6) 0.2306(5) 0.52675(12) 0.0320(12) Uani 1 1 d . . . .
H3B H 0.2789 0.2154 0.5085 0.038 Uiso 1 1 calc R U . .
C4B C 0.1464(5) 0.3111(5) 0.53016(12) 0.0336(13) Uani 1 1 d . . . .
H4B H 0.1261 0.3191 0.5484 0.040 Uiso 1 1 calc R U . .
C5B C 0.1790(6) 0.4316(5) 0.51921(13) 0.0357(13) Uani 1 1 d . . . .
H5B H 0.2042 0.4228 0.5012 0.043 Uiso 1 1 calc R U . .
C6B C 0.0654(7) 0.5171(6) 0.52136(13) 0.0409(14) Uani 1 1 d . . . .
C1 C 0.5587(8) 0.7903(5) 0.63608(13) 0.0455(16) Uani 1 1 d . . . .
H11 H 0.5546 0.8732 0.6415 0.055 Uiso 1 1 calc R U . .
H12 H 0.6511 0.7649 0.6372 0.055 Uiso 1 1 calc R U . .
C2 C 0.5154(7) 0.7831(5) 0.60894(13) 0.0407(14) Uani 1 1 d . . . .
H21 H 0.4264 0.8163 0.6073 0.049 Uiso 1 1 calc R U . .
H22 H 0.5753 0.8299 0.5983 0.049 Uiso 1 1 calc R U . .
C3 C 0.5153(6) 0.6571(5) 0.60011(12) 0.0339(13) Uani 1 1 d . . . .
H31 H 0.6061 0.6259 0.6021 0.041 Uiso 1 1 calc R U . .
O3 O 0.4820(4) 0.6502(4) 0.57371(8) 0.0325(9) Uani 1 1 d . . . .
C4 C 0.4232(7) 0.5777(5) 0.61531(14) 0.0432(16) Uani 1 1 d . . . .
C5 C 0.4654(7) 0.5898(6) 0.64304(13) 0.0426(15) Uani 1 1 d . . . .
H51 H 0.5566 0.5582 0.6434 0.051 Uiso 1 1 calc R U . .
C6 C 0.3892(10) 0.5111(7) 0.66139(15) 0.060(2) Uani 1 1 d . . . .
H61 H 0.3044 0.5481 0.6656 0.072 Uiso 1 1 calc R U . .
H62 H 0.3714 0.4342 0.6535 0.072 Uiso 1 1 calc R U . .
C7 C 0.4699(10) 0.4937(6) 0.68537(15) 0.059(2) Uani 1 1 d . . . .
H71 H 0.5492 0.4481 0.6811 0.071 Uiso 1 1 calc R U . .
H72 H 0.4179 0.4461 0.6973 0.071 Uiso 1 1 calc R U . .
C8 C 0.5126(10) 0.6079(6) 0.69874(13) 0.0531(19) Uani 1 1 d . . . .
C9 C 0.5559(9) 0.7031(5) 0.67888(13) 0.0510(19) Uani 1 1 d . . . .
H91 H 0.6433 0.6746 0.6731 0.061 Uiso 1 1 calc R U . .
C10 C 0.4778(8) 0.7164(5) 0.65424(13) 0.0448(16) Uani 1 1 d . . . .
C11 C 0.5885(10) 0.8160(6) 0.69324(14) 0.053(2) Uani 1 1 d . . . .
O11 O 0.5705(9) 0.9122(5) 0.68487(11) 0.075(2) Uani 1 1 d . . . .
C12 C 0.6506(10) 0.8037(6) 0.71737(14) 0.058(2) Uani 1 1 d . . . .
H12A H 0.6779 0.8734 0.7256 0.070 Uiso 1 1 calc R U . .
C13 C 0.6731(10) 0.7011(7) 0.72919(14) 0.058(2) Uani 1 1 d . . . .
C14 C 0.6300(10) 0.5850(6) 0.71651(13) 0.056(2) Uani 1 1 d . . . .
C15 C 0.5976(13) 0.4896(8) 0.73658(16) 0.077(3) Uani 1 1 d . . . .
H151 H 0.5064 0.5013 0.7423 0.093 Uiso 1 1 calc R U . .
H152 H 0.6023 0.4116 0.7284 0.093 Uiso 1 1 calc R U . .
C16 C 0.6843(16) 0.4886(9) 0.75903(16) 0.091(4) Uani 1 1 d . . . .
H161 H 0.7734 0.4650 0.7538 0.109 Uiso 1 1 calc R U . .
H162 H 0.6517 0.4290 0.7710 0.109 Uiso 1 1 calc R U . .
C17 C 0.6918(14) 0.6084(8) 0.77245(16) 0.078(3) Uani 1 1 d . . . .
C18 C 0.7459(12) 0.7022(7) 0.75403(15) 0.070(3) Uani 1 1 d . . . .
H181 H 0.7301 0.7806 0.7619 0.084 Uiso 1 1 calc R U . .
C19 C 0.8940(12) 0.6917(10) 0.74965(17) 0.077(3) Uani 1 1 d . . . .
H191 H 0.9226 0.7585 0.7391 0.092 Uiso 1 1 calc R U . .
H192 H 0.9109 0.6189 0.7400 0.092 Uiso 1 1 calc R U . .
C20 C 0.9795(15) 0.6894(10) 0.77385(19) 0.089(4) Uani 1 1 d . . . .
C21 C 0.9258(18) 0.5885(11) 0.7898(2) 0.099(4) Uani 1 1 d . . . .
H211 H 0.9393 0.5136 0.7808 0.119 Uiso 1 1 calc R U . .
H212 H 0.9753 0.5845 0.8058 0.119 Uiso 1 1 calc R U . .
C22 C 0.7824(17) 0.6025(10) 0.79561(18) 0.096(5) Uani 1 1 d . . . .
H221 H 0.7705 0.6751 0.8055 0.116 Uiso 1 1 calc R U . .
H222 H 0.7544 0.5358 0.8062 0.116 Uiso 1 1 calc R U . .
C23 C 0.4492(10) 0.4507(6) 0.60667(14) 0.0535(19) Uani 1 1 d . . . .
H231 H 0.3842 0.3983 0.6142 0.080 Uiso 1 1 calc R U . .
H232 H 0.5370 0.4268 0.6120 0.080 Uiso 1 1 calc R U . .
H233 H 0.4429 0.4464 0.5883 0.080 Uiso 1 1 calc R U . .
C24 C 0.2790(8) 0.6065(8) 0.61004(17) 0.058(2) Uani 1 1 d . . . .
H241 H 0.2635 0.6902 0.6130 0.087 Uiso 1 1 calc R U . .
H242 H 0.2231 0.5602 0.6212 0.087 Uiso 1 1 calc R U . .
H243 H 0.2584 0.5874 0.5925 0.087 Uiso 1 1 calc R U . .
C25 C 0.3448(9) 0.7797(7) 0.65807(18) 0.062(2) Uani 1 1 d . . . .
H251 H 0.3561 0.8447 0.6699 0.092 Uiso 1 1 calc R U . .
H252 H 0.2807 0.7241 0.6648 0.092 Uiso 1 1 calc R U . .
H253 H 0.3138 0.8101 0.6419 0.092 Uiso 1 1 calc R U . .
C26 C 0.3895(11) 0.6517(8) 0.71292(16) 0.070(3) Uani 1 1 d . . . .
H261 H 0.3662 0.5953 0.7260 0.105 Uiso 1 1 calc R U . .
H262 H 0.3166 0.6595 0.7011 0.105 Uiso 1 1 calc R U . .
H263 H 0.4080 0.7281 0.7206 0.105 Uiso 1 1 calc R U . .
C27 C 0.7545(12) 0.5393(8) 0.70246(16) 0.070(3) Uani 1 1 d . . . .
H271 H 0.8192 0.5125 0.7148 0.106 Uiso 1 1 calc R U . .
H272 H 0.7919 0.6029 0.6924 0.106 Uiso 1 1 calc R U . .
H273 H 0.7303 0.4740 0.6915 0.106 Uiso 1 1 calc R U . .
C28 C 0.5549(15) 0.6460(10) 0.78088(17) 0.090(4) Uani 1 1 d . . . .
H281 H 0.5610 0.7191 0.7905 0.134 Uiso 1 1 calc R U . .
H282 H 0.5166 0.5846 0.7914 0.134 Uiso 1 1 calc R U . .
H283 H 0.4995 0.6584 0.7661 0.134 Uiso 1 1 calc R U . .
C29 C 1.1201(16) 0.6659(17) 0.7672(3) 0.117(5) Uani 1 1 d . . . .
H291 H 1.1706 0.6531 0.7826 0.176 Uiso 1 1 calc R U . .
H292 H 1.1559 0.7334 0.7581 0.176 Uiso 1 1 calc R U . .
H293 H 1.1254 0.5959 0.7566 0.176 Uiso 1 1 calc R U . .
C30 C 0.9687(13) 0.8036(11) 0.78772(19) 0.083(3) Uani 1 1 d . . . .
O30 O 0.9397(10) 0.8986(7) 0.77708(13) 0.089(2) Uani 1 1 d . . . .
O31 O 1.0027(10) 0.7983(8) 0.81116(12) 0.098(3) Uani 1 1 d . . . .
H31A H 0.9945 0.8648 0.8177 0.147 Uiso 1 1 calc R U . .
O1W O 0.0754(7) 0.7705(8) 0.57221(16) 0.092(2) Uani 1 1 d . . . .
H1W1 H 0.0545 0.7017 0.5682 0.110 Uiso 1 1 d R U . .
H2W1 H 0.0495 0.8116 0.5601 0.110 Uiso 1 1 d R U . .
O2W O 0.3127(5) 0.8176(5) 0.55416(10) 0.0534(13) Uani 1 1 d . . . .
H1W2 H 0.3604 0.7671 0.5611 0.064 Uiso 1 1 d R U . .
H2W2 H 0.2345 0.8011 0.5574 0.064 Uiso 1 1 d R U . .
O3W O 0.8947(5) 1.1484(4) 0.54952(11) 0.0559(13) Uani 1 1 d . . . .
H1W3 H 0.8401 1.0962 0.5458 0.067 Uiso 1 1 d R U . .
H2W3 H 0.8521 1.2096 0.5527 0.067 Uiso 1 1 d R U . .
O4W O 0.7213(6) 1.3136(7) 0.56505(13) 0.080(2) Uani 1 1 d . . . .
H1W4 H 0.7752 1.3660 0.5690 0.096 Uiso 1 1 d R U . .
H2W4 H 0.6709 1.3412 0.5541 0.096 Uiso 1 1 d R U . .
O5W O -0.1116(9) 0.4791(7) 0.58404(16) 0.095(2) Uani 1 1 d . . . .
H1W5 H -0.0592 0.4455 0.5939 0.115 Uiso 1 1 d R U . .
H2W5 H -0.0666 0.5122 0.5729 0.115 Uiso 1 1 d R U . .
O1D1 O 0.5377(9) 1.0839(6) 0.60704(14) 0.086(2) Uani 1 1 d . . . .
C1D1 C 0.6278(13) 1.1504(12) 0.6124(2) 0.086(3) Uani 1 1 d . . . .
H1D1 H 0.6831 1.1754 0.5991 0.103 Uiso 1 1 calc R U . .
N1D1 N 0.6547(10) 1.1906(9) 0.63532(16) 0.080(2) Uani 1 1 d . . . .
C2D1 C 0.5810(15) 1.1641(11) 0.6562(2) 0.091(4) Uani 1 1 d . . . .
H2D1 H 0.5633 1.0797 0.6566 0.137 Uiso 1 1 calc R U . .
H3D1 H 0.4981 1.2072 0.6555 0.137 Uiso 1 1 calc R U . .
H4D1 H 0.6291 1.1868 0.6714 0.137 Uiso 1 1 calc R U . .
C3D1 C 0.7582(15) 1.2787(18) 0.6387(3) 0.128(6) Uani 1 1 d . . . .
H5D1 H 0.7928 1.3017 0.6223 0.193 Uiso 1 1 calc R U . .
H6D1 H 0.8288 1.2455 0.6489 0.193 Uiso 1 1 calc R U . .
H7D1 H 0.7219 1.3477 0.6472 0.193 Uiso 1 1 calc R U . .
O1D2 O 0.0488(9) 0.3249(8) 0.60966(17) 0.100(2) Uani 1 1 d . . . .
C1D2 C 0.0836(12) 0.2279(11) 0.6007(2) 0.084(3) Uani 1 1 d . . . .
H1D2 H 0.0566 0.2094 0.5841 0.101 Uiso 1 1 calc R U . .
N1D2 N 0.1555(10) 0.1495(9) 0.61293(16) 0.081(2) Uani 1 1 d . . . .
C2D2 C 0.2005(18) 0.1658(17) 0.6379(3) 0.122(5) Uani 1 1 d . . . .
H2D2 H 0.1947 0.2490 0.6424 0.183 Uiso 1 1 calc R U . .
H3D2 H 0.2917 0.1398 0.6392 0.183 Uiso 1 1 calc R U . .
H4D2 H 0.1463 0.1197 0.6494 0.183 Uiso 1 1 calc R U . .
C3D2 C 0.199(2) 0.0426(14) 0.6003(3) 0.122(5) Uani 1 1 d . . . .
H5D2 H 0.1311 0.0160 0.5887 0.184 Uiso 1 1 calc R U . .
H6D2 H 0.2154 -0.0186 0.6129 0.184 Uiso 1 1 calc R U . .
H7D2 H 0.2797 0.0586 0.5910 0.184 Uiso 1 1 calc R U . .
O1D3 O 1.0275(11) 1.1897(10) 0.8481(2) 0.124(3) Uani 1 1 d . . A 1
C1D3 C 1.0595(16) 1.230(2) 0.8688(3) 0.129(6) Uani 1 1 d . . A 1
H1D3 H 1.0636 1.1819 0.8834 0.154 Uiso 1 1 calc R U A 1
N1D3 N 1.0908(18) 1.3554(13) 0.8698(3) 0.137(5) Uani 1 1 d . . A 1
C2D3 C 1.091(3) 1.427(2) 0.8477(4) 0.183(9) Uani 1 1 d . U A 1
H2D3 H 1.0681 1.3782 0.8331 0.275 Uiso 1 1 calc R U A 1
H2D4 H 1.1784 1.4602 0.8452 0.275 Uiso 1 1 calc R U A 1
H2D5 H 1.0270 1.4898 0.8495 0.275 Uiso 1 1 calc R U A 1
C3D3 C 1.1428(18) 1.407(2) 0.8945(4) 0.148(7) Uani 1 1 d . . A 1
H3D3 H 1.1717 1.4877 0.8918 0.222 Uiso 1 1 calc R U A 1
H3D4 H 1.2168 1.3596 0.9004 0.222 Uiso 1 1 calc R U A 1
H3D5 H 1.0732 1.4058 0.9072 0.222 Uiso 1 1 calc R U A 1
O6W O 0.9846(12) 0.9686(17) 0.8417(3) 0.199(8) Uani 1 1 d . . B 1
H1W6 H 0.9809 1.0412 0.8442 0.239 Uiso 1 1 d R U B 1
H2W6 H 0.9621 0.9356 0.8551 0.239 Uiso 1 1 d R U B 1
O7W O 0.936(3) 1.096(3) 0.8058(5) 0.159(14) Uiso 0.52(4) 1 d . . . .

loop_
_atom_site_aniso_label
_atom_site_aniso_U_11
_atom_site_aniso_U_22
_atom_site_aniso_U_33
_atom_site_aniso_U_23
_atom_site_aniso_U_13
_atom_site_aniso_U_12
N1 0.046(3) 0.034(3) 0.066(4) 0.004(3) -0.002(3) 0.008(3)
O2A 0.0270(19) 0.0197(18) 0.053(2) 0.0009(16) -0.0050(18) -0.0055(16)
O3A 0.032(2) 0.0249(19) 0.047(2) -0.0012(17) -0.0022(18) 0.0056(17)
O4A 0.028(2) 0.032(2) 0.051(2) 0.0036(19) 0.0077(18) 0.0011(18)
O5A 0.0255(19) 0.0183(18) 0.053(2) -0.0018(17) 0.0043(18) -0.0056(15)
O6A 0.035(2) 0.045(3) 0.084(4) 0.005(3) 0.004(2) -0.017(2)
O7A 0.041(3) 0.025(2) 0.082(3) 0.004(2) -0.002(2) -0.008(2)
C1A 0.018(2) 0.022(3) 0.050(3) 0.000(2) 0.001(2) 0.001(2)
C2A 0.023(3) 0.015(2) 0.052(3) -0.002(2) -0.003(2) 0.000(2)
C3A 0.021(2) 0.016(2) 0.048(3) 0.001(2) -0.003(2) 0.004(2)
C4A 0.022(2) 0.025(3) 0.051(3) 0.005(2) 0.003(2) 0.006(2)
C5A 0.026(3) 0.031(3) 0.045(3) 0.002(2) 0.003(3) 0.001(2)
C6A 0.039(3) 0.034(3) 0.048(3) 0.003(3) 0.001(3) -0.011(3)
O2B 0.0270(19) 0.0230(19) 0.060(3) -0.0013(17) -0.0008(19) 0.0032(17)
O3B 0.036(2) 0.0144(18) 0.060(3) 0.0027(17) -0.007(2) -0.0079(17)
O4B 0.028(2) 0.031(2) 0.063(3) 0.0045(19) -0.0075(19) -0.0104(18)
O5B 0.0208(19) 0.0201(18) 0.061(3) -0.0055(17) -0.0028(18) -0.0004(15)
O6B 0.039(2) 0.048(3) 0.060(3) 0.001(2) 0.001(2) 0.012(2)
O7B 0.052(3) 0.067(4) 0.064(3) -0.006(3) -0.003(3) 0.016(3)
C1B 0.020(2) 0.023(3) 0.049(3) -0.003(2) -0.004(2) -0.004(2)
C2B 0.027(3) 0.019(3) 0.047(3) 0.000(2) 0.000(2) -0.006(2)
C3B 0.035(3) 0.014(2) 0.047(3) 0.000(2) 0.000(3) -0.004(2)
C4B 0.021(3) 0.030(3) 0.050(3) -0.001(3) 0.000(2) -0.001(2)
C5B 0.023(3) 0.031(3) 0.053(4) -0.004(3) -0.003(3) -0.002(3)
C6B 0.036(3) 0.032(3) 0.055(4) -0.004(3) 0.003(3) -0.005(3)
C1 0.060(4) 0.020(3) 0.056(4) 0.002(3) 0.012(3) -0.010(3)
C2 0.048(4) 0.020(3) 0.053(3) -0.001(2) 0.008(3) -0.007(3)
C3 0.032(3) 0.020(3) 0.050(3) -0.002(2) 0.009(3) -0.005(2)
O3 0.0238(19) 0.0242(19) 0.049(2) 0.0005(17) 0.0045(17) -0.0037(17)
C4 0.047(4) 0.021(3) 0.061(4) 0.000(3) 0.014(3) -0.016(3)
C5 0.050(4) 0.027(3) 0.051(4) 0.000(3) 0.015(3) -0.006(3)
C6 0.080(6) 0.041(4) 0.058(4) 0.004(3) 0.016(4) -0.027(4)
C7 0.092(6) 0.030(3) 0.056(4) 0.005(3) 0.022(4) -0.015(4)
C8 0.081(6) 0.030(3) 0.048(4) 0.003(3) 0.017(4) -0.011(4)
C9 0.083(5) 0.018(3) 0.052(4) -0.001(3) 0.020(4) -0.012(3)
C10 0.063(4) 0.018(3) 0.053(4) -0.002(2) 0.016(3) -0.007(3)
C11 0.090(6) 0.021(3) 0.049(4) -0.003(3) 0.020(4) 0.000(3)
O11 0.126(6) 0.039(3) 0.062(3) -0.008(3) 0.008(4) 0.016(4)
C12 0.095(6) 0.030(3) 0.049(4) -0.004(3) 0.018(4) -0.017(4)
C13 0.094(7) 0.038(4) 0.043(4) -0.002(3) 0.017(4) -0.005(4)
C14 0.094(6) 0.028(3) 0.045(4) 0.005(3) 0.016(4) -0.002(4)
C15 0.136(10) 0.046(4) 0.050(4) 0.013(4) 0.006(5) -0.023(6)
C16 0.176(13) 0.051(5) 0.045(4) 0.010(4) 0.013(6) -0.020(7)
C17 0.144(10) 0.047(5) 0.044(4) 0.005(3) 0.011(5) -0.026(6)
C18 0.124(9) 0.041(4) 0.044(4) 0.005(3) 0.014(5) -0.027(5)
C19 0.105(8) 0.073(6) 0.053(5) 0.011(4) 0.003(5) -0.006(6)
C20 0.134(11) 0.075(7) 0.058(5) 0.007(5) -0.006(6) -0.024(7)
C21 0.161(14) 0.070(7) 0.067(6) 0.010(5) -0.023(8) -0.009(8)
C22 0.170(14) 0.069(6) 0.050(5) 0.016(4) -0.005(7) -0.046(8)
C23 0.081(6) 0.028(3) 0.051(4) -0.004(3) 0.008(4) -0.009(4)
C24 0.042(4) 0.057(5) 0.075(5) 0.006(4) 0.011(4) -0.015(4)
C25 0.073(5) 0.041(4) 0.071(5) -0.007(3) 0.022(4) 0.012(4)
C26 0.097(7) 0.058(5) 0.055(4) 0.000(4) 0.033(5) -0.005(5)
C27 0.114(8) 0.047(4) 0.050(4) -0.004(3) -0.001(5) 0.004(5)
C28 0.155(12) 0.065(6) 0.049(4) 0.002(4) 0.024(6) -0.040(7)
C29 0.121(12) 0.147(14) 0.083(8) 0.009(9) -0.018(8) 0.023(11)
C30 0.097(8) 0.092(8) 0.061(5) 0.003(5) 0.000(5) -0.023(7)
O30 0.130(7) 0.068(4) 0.069(4) 0.002(3) -0.017(4) -0.026(5)
O31 0.136(7) 0.100(6) 0.058(4) 0.009(4) -0.019(4) -0.023(6)
O1W 0.059(4) 0.101(6) 0.115(6) 0.021(5) -0.012(4) -0.009(4)
O2W 0.050(3) 0.047(3) 0.062(3) 0.000(2) -0.008(2) 0.011(2)
O3W 0.047(3) 0.035(2) 0.085(4) -0.007(2) 0.003(3) -0.013(2)
O4W 0.055(3) 0.091(5) 0.093(5) -0.007(4) -0.021(3) 0.028(4)
O5W 0.109(6) 0.080(5) 0.098(5) 0.009(4) 0.010(5) -0.004(5)
O1D1 0.124(7) 0.051(4) 0.084(4) -0.011(3) -0.015(5) 0.000(4)
C1D1 0.095(8) 0.089(8) 0.073(6) 0.002(6) 0.015(6) -0.005(7)
N1D1 0.090(6) 0.083(6) 0.066(5) -0.007(4) 0.002(4) -0.004(5)
C2D1 0.127(10) 0.075(7) 0.072(6) -0.002(5) 0.015(7) 0.006(7)
C3D1 0.094(9) 0.175(17) 0.116(10) -0.021(11) -0.012(8) -0.045(11)
O1D2 0.106(6) 0.092(6) 0.102(6) 0.006(5) -0.005(5) -0.002(5)
C1D2 0.086(7) 0.083(8) 0.082(7) 0.003(6) 0.006(6) -0.009(6)
N1D2 0.091(6) 0.079(6) 0.072(5) 0.003(4) 0.004(5) 0.018(5)
C2D2 0.133(12) 0.139(14) 0.095(9) 0.008(9) -0.038(9) 0.005(11)
C3D2 0.161(15) 0.097(10) 0.109(10) 0.001(8) 0.023(10) 0.022(11)
O1D3 0.108(7) 0.127(8) 0.137(9) -0.014(7) 0.042(7) -0.013(7)
C1D3 0.092(10) 0.19(2) 0.104(11) -0.001(12) 0.021(8) -0.001(12)
N1D3 0.162(14) 0.101(9) 0.149(12) 0.000(9) 0.028(11) -0.022(10)
C2D3 0.185(14) 0.187(14) 0.178(13) 0.035(11) -0.010(11) 0.021(11)
C3D3 0.108(12) 0.183(19) 0.152(15) -0.063(14) -0.001(11) -0.001(12)
O6W 0.111(9) 0.32(2) 0.173(12) -0.124(14) 0.015(9) -0.011(12)

loop_
_atom_type_symbol
_atom_type_description
_atom_type_scat_dispersion_real
_atom_type_scat_dispersion_imag
_atom_type_scat_source
C C 0.0181 0.0091 'International Tables Vol C Tables 4.2.6.8 and 6.1.1.4'
H H 0.0000 0.0000 'International Tables Vol C Tables 4.2.6.8 and 6.1.1.4'
N N 0.0311 0.0180 'International Tables Vol C Tables 4.2.6.8 and 6.1.1.4'
O O 0.0492 0.0322 'International Tables Vol C Tables 4.2.6.8 and 6.1.1.4'

loop_
_geom_angle_atom_site_label_1
_geom_angle_atom_site_label_2
_geom_angle_atom_site_label_3
_geom_angle
H1N N1 H2N 109.1
H1N N1 H3N 101.9
H2N N1 H3N 109.5
H1N N1 H4N 109.3
H2N N1 H4N 116.4
H3N N1 H4N 109.7
C2A O2A C1B 116.4(4)
C3A O3A H3AO 109.5
C4A O4A H4AO 109.5
C5A O5A C1A 110.3(4)
O3 C1A O5A 108.6(4)
O3 C1A C2A 109.0(4)
O5A C1A C2A 110.5(5)
O3 C1A H1A 109.6
O5A C1A H1A 109.6
C2A C1A H1A 109.6
O2A C2A C1A 104.9(5)
O2A C2A C3A 111.4(4)
C1A C2A C3A 109.2(4)
O2A C2A H2A 110.4
C1A C2A H2A 110.4
C3A C2A H2A 110.4
O3A C3A C4A 113.3(5)
O3A C3A C2A 111.5(4)
C4A C3A C2A 110.5(4)
O3A C3A H3A 107.0
C4A C3A H3A 107.0
C2A C3A H3A 107.0
O4A C4A C5A 109.3(5)
O4A C4A C3A 109.9(5)
C5A C4A C3A 108.0(5)
O4A C4A H4A 109.9
C5A C4A H4A 109.9
C3A C4A H4A 109.9
O5A C5A C4A 108.9(5)
O5A C5A C6A 109.4(5)
C4A C5A C6A 111.9(5)
O5A C5A H5A 108.9
C4A C5A H5A 108.9
C6A C5A H5A 108.9
O7A C6A O6A 126.3(6)
O7A C6A C5A 119.0(6)
O6A C6A C5A 114.7(6)
C2B O2B H2BO 109.5
C3B O3B H3BO 109.5
C4B O4B H4BO 109.4
C1B O5B C5B 108.8(4)
C6B O6B H6B 109.5
O2A C1B O5B 107.2(4)
O2A C1B C2B 106.1(5)
O5B C1B C2B 110.2(5)
O2A C1B H1B 111.1
O5B C1B H1B 111.1
C2B C1B H1B 111.1
O2B C2B C1B 110.4(5)
O2B C2B C3B 112.0(4)
C1B C2B C3B 110.3(5)
O2B C2B H2B 108.0
C1B C2B H2B 108.0
C3B C2B H2B 108.0
O3B C3B C2B 107.1(5)
O3B C3B C4B 111.8(5)
C2B C3B C4B 109.8(4)
O3B C3B H3B 109.4
C2B C3B H3B 109.4
C4B C3B H3B 109.4
O4B C4B C5B 107.6(5)
O4B C4B C3B 111.8(5)
C5B C4B C3B 108.7(5)
O4B C4B H4B 109.6
C5B C4B H4B 109.6
C3B C4B H4B 109.6
O5B C5B C6B 108.0(5)
O5B C5B C4B 108.1(5)
C6B C5B C4B 112.4(5)
O5B C5B H5B 109.4
C6B C5B H5B 109.4
C4B C5B H5B 109.4
O7B C6B O6B 125.8(7)
O7B C6B C5B 121.7(7)
O6B C6B C5B 112.4(6)
C2 C1 C10 114.7(6)
C2 C1 H11 108.6
C10 C1 H11 108.6
C2 C1 H12 108.6
C10 C1 H12 108.6
H11 C1 H12 107.6
C3 C2 C1 110.4(5)
C3 C2 H21 109.6
C1 C2 H21 109.6
C3 C2 H22 109.6
C1 C2 H22 109.6
H21 C2 H22 108.1
O3 C3 C2 110.7(5)
O3 C3 C4 109.6(5)
C2 C3 C4 113.3(5)
O3 C3 H31 107.7
C2 C3 H31 107.7
C4 C3 H31 107.7
C1A O3 C3 114.8(4)
C3 C4 C24 111.5(6)
C3 C4 C23 106.9(6)
C24 C4 C23 108.1(7)
C3 C4 C5 106.3(5)
C24 C4 C5 115.1(6)
C23 C4 C5 108.7(6)
C6 C5 C4 114.5(6)
C6 C5 C10 109.6(6)
C4 C5 C10 118.0(5)
C6 C5 H51 104.4
C4 C5 H51 104.4
C10 C5 H51 104.4
C7 C6 C5 109.4(7)
C7 C6 H61 109.8
C5 C6 H61 109.8
C7 C6 H62 109.8
C5 C6 H62 109.8
H61 C6 H62 108.2
C6 C7 C8 115.2(7)
C6 C7 H71 108.5
C8 C7 H71 108.5
C6 C7 H72 108.5
C8 C7 H72 108.5
H71 C7 H72 107.5
C7 C8 C14 111.0(7)
C7 C8 C26 105.5(8)
C14 C8 C26 112.6(6)
C7 C8 C9 110.4(6)
C14 C8 C9 108.0(7)
C26 C8 C9 109.4(7)
C11 C9 C10 117.0(6)
C11 C9 C8 107.7(6)
C10 C9 C8 119.5(7)
C11 C9 H91 103.4
C10 C9 H91 103.4
C8 C9 H91 103.4
C1 C10 C9 108.2(6)
C1 C10 C25 107.5(6)
C9 C10 C25 112.8(6)
C1 C10 C5 108.1(5)
C9 C10 C5 106.0(5)
C25 C10 C5 114.0(7)
O11 C11 C12 119.3(7)
O11 C11 C9 123.3(7)
C12 C11 C9 117.3(6)
C13 C12 C11 125.3(7)
C13 C12 H12A 117.4
C11 C12 H12A 117.4
C12 C13 C18 118.9(7)
C12 C13 C14 119.3(7)
C18 C13 C14 121.7(7)
C13 C14 C8 110.0(6)
C13 C14 C15 110.9(6)
C8 C14 C15 111.8(8)
C13 C14 C27 105.1(8)
C8 C14 C27 113.2(6)
C15 C14 C27 105.6(8)
C16 C15 C14 115.5(9)
C16 C15 H151 108.4
C14 C15 H151 108.4
C16 C15 H152 108.4
C14 C15 H152 108.4
H151 C15 H152 107.5
C15 C16 C17 113.3(10)
C15 C16 H161 108.9
C17 C16 H161 108.9
C15 C16 H162 108.9
C17 C16 H162 108.9
H161 C16 H162 107.7
C28 C17 C16 109.8(11)
C28 C17 C22 109.0(9)
C16 C17 C22 111.2(10)
C28 C17 C18 108.6(9)
C16 C17 C18 109.5(7)
C22 C17 C18 108.7(9)
C13 C18 C19 110.5(7)
C13 C18 C17 111.7(8)
C19 C18 C17 113.2(10)
C13 C18 H181 107.0
C19 C18 H181 107.0
C17 C18 H181 107.0
C18 C19 C20 115.3(9)
C18 C19 H191 108.4
C20 C19 H191 108.4
C18 C19 H192 108.4
C20 C19 H192 108.4
H191 C19 H192 107.5
C30 C20 C29 109.9(12)
C30 C20 C21 110.6(10)
C29 C20 C21 109.9(13)
C30 C20 C19 110.6(11)
C29 C20 C19 110.1(10)
C21 C20 C19 105.7(10)
C22 C21 C20 112.5(12)
C22 C21 H211 109.1
C20 C21 H211 109.1
C22 C21 H212 109.1
C20 C21 H212 109.1
H211 C21 H212 107.8
C21 C22 C17 115.1(10)
C21 C22 H221 108.5
C17 C22 H221 108.5
C21 C22 H222 108.5
C17 C22 H222 108.5
H221 C22 H222 107.5
C4 C23 H231 109.5
C4 C23 H232 109.5
H231 C23 H232 109.5
C4 C23 H233 109.5
H231 C23 H233 109.5
H232 C23 H233 109.5
C4 C24 H241 109.5
C4 C24 H242 109.5
H241 C24 H242 109.5
C4 C24 H243 109.5
H241 C24 H243 109.5
H242 C24 H243 109.5
C10 C25 H251 109.5
C10 C25 H252 109.5
H251 C25 H252 109.5
C10 C25 H253 109.5
H251 C25 H253 109.5
H252 C25 H253 109.5
C8 C26 H261 109.5
C8 C26 H262 109.5
H261 C26 H262 109.5
C8 C26 H263 109.5
H261 C26 H263 109.5
H262 C26 H263 109.5
C14 C27 H271 109.5
C14 C27 H272 109.5
H271 C27 H272 109.5
C14 C27 H273 109.5
H271 C27 H273 109.5
H272 C27 H273 109.5
C17 C28 H281 109.5
C17 C28 H282 109.5
H281 C28 H282 109.5
C17 C28 H283 109.5
H281 C28 H283 109.5
H282 C28 H283 109.5
C20 C29 H291 109.5
C20 C29 H292 109.5
H291 C29 H292 109.5
C20 C29 H293 109.5
H291 C29 H293 109.5
H292 C29 H293 109.5
O30 C30 O31 122.5(11)
O30 C30 C20 122.8(9)
O31 C30 C20 114.4(11)
C30 O31 H31A 109.5
H1W1 O1W H2W1 104.3
H1W2 O2W H2W2 107.9
H1W3 O3W H2W3 106.9
H1W4 O4W H2W4 108.1
H1W5 O5W H2W5 107.2
O1D1 C1D1 N1D1 125.5(11)
O1D1 C1D1 H1D1 117.2
N1D1 C1D1 H1D1 117.2
C1D1 N1D1 C2D1 123.5(11)
C1D1 N1D1 C3D1 119.7(11)
C2D1 N1D1 C3D1 116.4(10)
N1D1 C2D1 H2D1 109.5
N1D1 C2D1 H3D1 109.5
H2D1 C2D1 H3D1 109.5
N1D1 C2D1 H4D1 109.5
H2D1 C2D1 H4D1 109.5
H3D1 C2D1 H4D1 109.5
N1D1 C3D1 H5D1 109.5
N1D1 C3D1 H6D1 109.5
H5D1 C3D1 H6D1 109.5
N1D1 C3D1 H7D1 109.5
H5D1 C3D1 H7D1 109.5
H6D1 C3D1 H7D1 109.5
O1D2 C1D2 N1D2 124.3(12)
O1D2 C1D2 H1D2 117.9
N1D2 C1D2 H1D2 117.9
C1D2 N1D2 C2D2 123.4(12)
C1D2 N1D2 C3D2 120.3(11)
C2D2 N1D2 C3D2 116.2(12)
N1D2 C2D2 H2D2 109.5
N1D2 C2D2 H3D2 109.5
H2D2 C2D2 H3D2 109.5
N1D2 C2D2 H4D2 109.5
H2D2 C2D2 H4D2 109.5
H3D2 C2D2 H4D2 109.5
N1D2 C3D2 H5D2 109.5
N1D2 C3D2 H6D2 109.5
H5D2 C3D2 H6D2 109.5
N1D2 C3D2 H7D2 109.5
H5D2 C3D2 H7D2 109.5
H6D2 C3D2 H7D2 109.5
O1D3 C1D3 N1D3 116.7(18)
O1D3 C1D3 H1D3 121.6
N1D3 C1D3 H1D3 121.6
C2D3 N1D3 C1D3 121.6(19)
C2D3 N1D3 C3D3 119.3(18)
C1D3 N1D3 C3D3 118.5(16)
N1D3 C2D3 H2D3 109.5
N1D3 C2D3 H2D4 109.5
H2D3 C2D3 H2D4 109.5
N1D3 C2D3 H2D5 109.5
H2D3 C2D3 H2D5 109.5
H2D4 C2D3 H2D5 109.5
N1D3 C3D3 H3D3 109.5
N1D3 C3D3 H3D4 109.5
H3D3 C3D3 H3D4 109.5
N1D3 C3D3 H3D5 109.5
H3D3 C3D3 H3D5 109.5
H3D4 C3D3 H3D5 109.5
H1W6 O6W H2W6 106.9

loop_
_geom_bond_atom_site_label_1
_geom_bond_atom_site_label_2
_geom_bond_distance
N1 H1N 0.9001
N1 H2N 0.9001
N1 H3N 0.9000
N1 H4N 0.8999
O2A C2A 1.411(7)
O2A C1B 1.414(7)
O3A C3A 1.419(7)
O3A H3AO 0.8400
O4A C4A 1.428(7)
O4A H4AO 0.8400
O5A C5A 1.422(7)
O5A C1A 1.426(7)
O6A C6A 1.267(9)
O7A C6A 1.223(9)
C1A O3 1.387(7)
C1A C2A 1.534(8)
C1A H1A 1.0000
C2A C3A 1.537(8)
C2A H2A 1.0000
C3A C4A 1.529(8)
C3A H3A 1.0000
C4A C5A 1.516(9)
C4A H4A 1.0000
C5A C6A 1.531(9)
C5A H5A 1.0000
O2B C2B 1.417(7)
O2B H2BO 0.8405
O3B C3B 1.413(7)
O3B H3BO 0.8404
O4B C4B 1.416(7)
O4B H4BO 0.8400
O5B C1B 1.414(7)
O5B C5B 1.436(7)
O6B C6B 1.285(9)
O6B H6B 0.8400
O7B C6B 1.197(9)
C1B C2B 1.518(8)
C1B H1B 1.0000
C2B C3B 1.523(8)
C2B H2B 1.0000
C3B C4B 1.532(8)
C3B H3B 1.0000
C4B C5B 1.530(8)
C4B H4B 1.0000
C5B C6B 1.521(9)
C5B H5B 1.0000
C1 C2 1.514(10)
C1 C10 1.526(9)
C1 H11 0.9900
C1 H12 0.9900
C2 C3 1.512(8)
C2 H21 0.9900
C2 H22 0.9900
C3 O3 1.449(8)
C3 C4 1.536(8)
C3 H31 1.0000
C4 C24 1.537(11)
C4 C23 1.543(9)
C4 C5 1.545(10)
C5 C6 1.539(9)
C5 C10 1.567(8)
C5 H51 1.0000
C6 C7 1.534(13)
C6 H61 0.9900
C6 H62 0.9900
C7 C8 1.547(10)
C7 H71 0.9900
C7 H72 0.9900
C8 C14 1.550(13)
C8 C26 1.551(13)
C8 C9 1.580(9)
C9 C11 1.534(9)
C9 C10 1.544(11)
C9 H91 1.0000
C10 C25 1.553(11)
C11 O11 1.198(9)
C11 C12 1.441(12)
C12 C13 1.348(11)
C12 H12A 0.9500
C13 C18 1.519(13)
C13 C14 1.550(11)
C14 C15 1.561(10)
C14 C27 1.566(14)
C15 C16 1.489(16)
C15 H151 0.9900
C15 H152 0.9900
C16 C17 1.544(13)
C16 H161 0.9900
C16 H162 0.9900
C17 C28 1.531(19)
C17 C22 1.544(17)
C17 C18 1.553(11)
C18 C19 1.537(17)
C18 H181 1.0000
C19 C20 1.558(15)
C19 H191 0.9900
C19 H192 0.9900
C20 C30 1.502(17)
C20 C29 1.50(2)
C20 C21 1.532(17)
C21 C22 1.51(2)
C21 H211 0.9900
C21 H212 0.9900
C22 H221 0.9900
C22 H222 0.9900
C23 H231 0.9800
C23 H232 0.9800
C23 H233 0.9800
C24 H241 0.9800
C24 H242 0.9800
C24 H243 0.9800
C25 H251 0.9800
C25 H252 0.9800
C25 H253 0.9800
C26 H261 0.9800
C26 H262 0.9800
C26 H263 0.9800
C27 H271 0.9800
C27 H272 0.9800
C27 H273 0.9800
C28 H281 0.9800
C28 H282 0.9800
C28 H283 0.9800
C29 H291 0.9800
C29 H292 0.9800
C29 H293 0.9800
C30 O30 1.258(14)
C30 O31 1.298(12)
O31 H31A 0.8400
O1W H1W1 0.8400
O1W H2W1 0.8400
O2W H1W2 0.8398
O2W H2W2 0.8402
O3W H1W3 0.8402
O3W H2W3 0.8399
O4W H1W4 0.8399
O4W H2W4 0.8398
O5W H1W5 0.8402
O5W H2W5 0.8399
O1D1 C1D1 1.227(15)
C1D1 N1D1 1.332(15)
C1D1 H1D1 0.9500
N1D1 C2D1 1.379(14)
N1D1 C3D1 1.471(18)
C2D1 H2D1 0.9800
C2D1 H3D1 0.9800
C2D1 H4D1 0.9800
C3D1 H5D1 0.9800
C3D1 H6D1 0.9800
C3D1 H7D1 0.9800
O1D2 C1D2 1.256(15)
C1D2 N1D2 1.328(15)
C1D2 H1D2 0.9500
N1D2 C2D2 1.421(16)
N1D2 C3D2 1.461(17)
C2D2 H2D2 0.9800
C2D2 H3D2 0.9800
C2D2 H4D2 0.9800
C3D2 H5D2 0.9800
C3D2 H6D2 0.9800
C3D2 H7D2 0.9800
O1D3 C1D3 1.240(19)
C1D3 N1D3 1.47(3)
C1D3 H1D3 0.9500
N1D3 C2D3 1.43(2)
N1D3 C3D3 1.54(2)
C2D3 H2D3 0.9800
C2D3 H2D4 0.9800
C2D3 H2D5 0.9800
C3D3 H3D3 0.9800
C3D3 H3D4 0.9800
C3D3 H3D5 0.9800
O6W H1W6 0.8401
O6W H2W6 0.8404

loop_
_geom_hbond_atom_site_label_D
_geom_hbond_atom_site_label_H
_geom_hbond_atom_site_label_A
_geom_hbond_distance_DH
_geom_hbond_distance_HA
_geom_hbond_distance_DA
_geom_hbond_angle_DHA
_geom_hbond_site_symmetry_A
N1 H1N O1D1 0.90 1.95 2.851(10) 173.6 .
N1 H2N O2W 0.90 1.98 2.874(9) 175.1 .
N1 H3N O7A 0.90 1.93 2.809(8) 163.9 .
O31 H31A O6W 0.84 1.74 2.539(17) 157.7 .
O1W H1W1 O7B 0.84 2.22 2.998(11) 153.7 .
O2W H1W2 O3 0.84 1.94 2.779(7) 173.6 .
O2W H2W2 O1W 0.84 1.84 2.665(10) 166.5 .
O3W H1W3 O7A 0.84 1.92 2.744(7) 164.8 .
O3W H2W3 O4W 0.84 1.90 2.716(9) 162.1 .
O5W H1W5 O1D2 0.84 1.95 2.764(13) 161.6 .
O5W H2W5 O7B 0.84 2.02 2.838(10) 165.4 .
O6W H1W6 O1D3 0.84 1.77 2.58(2) 161.7 .
N1 H4N O2B 0.90 1.99 2.855(7) 159.6 1_565
O4W H2W4 O2A 0.84 2.31 3.078(7) 153.0 1_565
O3A H3AO O6A 0.84 1.79 2.598(6) 159.9 3_466
O4A H4AO O2W 0.84 1.88 2.671(7) 156.2 3_566
O2B H2BO O4B 0.84 1.86 2.693(7) 172.7 3_556
O3B H3BO O3A 0.84 1.88 2.698(6) 165.5 3_456
O4B H4BO O3W 0.84 1.78 2.619(7) 174.9 1_445
O6B H6B O4A 0.84 1.76 2.575(6) 161.5 1_455
O1W H2W1 O6A 0.84 1.86 2.661(10) 157.8 1_455
O4W H1W4 O5W 0.84 1.91 2.740(12) 169.7 1_665
O6W H2W6 O1D2 0.84 2.27 3.09(2) 165.6 4_656

loop_
_geom_torsion_atom_site_label_1
_geom_torsion_atom_site_label_2
_geom_torsion_atom_site_label_3
_geom_torsion_atom_site_label_4
_geom_torsion
C5A O5A C1A O3 176.3(4)
C5A O5A C1A C2A -64.2(6)
C1B O2A C2A C1A 146.7(5)
C1B O2A C2A C3A -95.3(6)
O3 C1A C2A O2A -66.1(5)
O5A C1A C2A O2A 174.7(4)
O3 C1A C2A C3A 174.4(4)
O5A C1A C2A C3A 55.1(6)
O2A C2A C3A O3A 65.9(6)
C1A C2A C3A O3A -178.6(4)
O2A C2A C3A C4A -167.0(5)
C1A C2A C3A C4A -51.6(6)
O3A C3A C4A O4A -59.7(6)
C2A C3A C4A O4A 174.3(5)
O3A C3A C4A C5A -178.8(4)
C2A C3A C4A C5A 55.2(6)
C1A O5A C5A C4A 68.0(6)
C1A O5A C5A C6A -169.5(5)
O4A C4A C5A O5A 178.0(4)
C3A C4A C5A O5A -62.4(6)
O4A C4A C5A C6A 56.9(6)
C3A C4A C5A C6A 176.5(5)
O5A C5A C6A O7A -29.7(8)
C4A C5A C6A O7A 91.1(7)
O5A C5A C6A O6A 150.0(6)
C4A C5A C6A O6A -89.2(7)
C2A O2A C1B O5B -66.0(6)
C2A O2A C1B C2B 176.3(5)
C5B O5B C1B O2A 178.3(5)
C5B O5B C1B C2B -66.7(6)
O2A C1B C2B O2B -62.6(6)
O5B C1B C2B O2B -178.3(5)
O2A C1B C2B C3B 173.2(5)
O5B C1B C2B C3B 57.5(6)
O2B C2B C3B O3B 64.3(6)
C1B C2B C3B O3B -172.4(5)
O2B C2B C3B C4B -174.2(5)
C1B C2B C3B C4B -50.8(7)
O3B C3B C4B O4B -69.3(7)
C2B C3B C4B O4B 172.0(5)
O3B C3B C4B C5B 172.0(5)
C2B C3B C4B C5B 53.3(7)
C1B O5B C5B C6B -169.2(5)
C1B O5B C5B C4B 69.0(6)
O4B C4B C5B O5B 176.8(5)
C3B C4B C5B O5B -62.0(6)
O4B C4B C5B C6B 57.7(7)
C3B C4B C5B C6B 179.0(5)
O5B C5B C6B O7B -50.0(9)
C4B C5B C6B O7B 69.1(8)
O5B C5B C6B O6B 132.4(6)
C4B C5B C6B O6B -108.5(7)
C10 C1 C2 C3 -56.3(8)
C1 C2 C3 O3 -176.4(5)
C1 C2 C3 C4 60.0(8)
O5A C1A O3 C3 -84.9(5)
C2A C1A O3 C3 154.7(4)
C2 C3 O3 C1A 99.4(6)
C4 C3 O3 C1A -134.8(5)
O3 C3 C4 C24 -54.1(7)
C2 C3 C4 C24 70.2(8)
O3 C3 C4 C23 63.9(7)
C2 C3 C4 C23 -171.9(6)
O3 C3 C4 C5 179.8(5)
C2 C3 C4 C5 -56.0(7)
C3 C4 C5 C6 -176.8(6)
C24 C4 C5 C6 59.3(8)
C23 C4 C5 C6 -62.1(8)
C3 C4 C5 C10 52.0(8)
C24 C4 C5 C10 -71.9(8)
C23 C4 C5 C10 166.7(6)
C4 C5 C6 C7 158.2(6)
C10 C5 C6 C7 -66.6(9)
C5 C6 C7 C8 55.6(10)
C6 C7 C8 C14 -160.1(7)
C6 C7 C8 C26 77.6(8)
C6 C7 C8 C9 -40.4(11)
C7 C8 C9 C11 176.5(8)
C14 C8 C9 C11 -62.0(8)
C26 C8 C9 C11 60.8(10)
C7 C8 C9 C10 39.8(10)
C14 C8 C9 C10 161.2(6)
C26 C8 C9 C10 -75.9(8)
C2 C1 C10 C9 163.4(6)
C2 C1 C10 C25 -74.5(7)
C2 C1 C10 C5 49.0(8)
C11 C9 C10 C1 61.3(8)
C8 C9 C10 C1 -165.9(6)
C11 C9 C10 C25 -57.6(9)
C8 C9 C10 C25 75.3(8)
C11 C9 C10 C5 177.0(7)
C8 C9 C10 C5 -50.1(8)
C6 C5 C10 C1 177.7(7)
C4 C5 C10 C1 -49.0(9)
C6 C5 C10 C9 61.8(8)
C4 C5 C10 C9 -164.8(6)
C6 C5 C10 C25 -62.8(9)
C4 C5 C10 C25 70.5(8)
C10 C9 C11 O11 -9.2(13)
C8 C9 C11 O11 -147.2(9)
C10 C9 C11 C12 174.4(7)
C8 C9 C11 C12 36.4(11)
O11 C11 C12 C13 178.0(10)
C9 C11 C12 C13 -5.5(14)
C11 C12 C13 C18 176.9(9)
C11 C12 C13 C14 -0.2(14)
C12 C13 C14 C8 -27.0(11)
C18 C13 C14 C8 156.0(8)
C12 C13 C14 C15 -151.2(10)
C18 C13 C14 C15 31.8(13)
C12 C13 C14 C27 95.2(10)
C18 C13 C14 C27 -81.8(9)
C7 C8 C14 C13 178.6(6)
C26 C8 C14 C13 -63.4(8)
C9 C8 C14 C13 57.5(8)
C7 C8 C14 C15 -57.7(8)
C26 C8 C14 C15 60.3(9)
C9 C8 C14 C15 -178.8(7)
C7 C8 C14 C27 61.4(8)
C26 C8 C14 C27 179.4(7)
C9 C8 C14 C27 -59.8(8)
C13 C14 C15 C16 -37.9(13)
C8 C14 C15 C16 -161.1(9)
C27 C14 C15 C16 75.5(11)
C14 C15 C16 C17 54.7(14)
C15 C16 C17 C28 59.1(11)
C15 C16 C17 C22 179.8(10)
C15 C16 C17 C18 -60.0(15)
C12 C13 C18 C19 -89.7(11)
C14 C13 C18 C19 87.3(10)
C12 C13 C18 C17 143.4(10)
C14 C13 C18 C17 -39.6(13)
C28 C17 C18 C13 -69.5(10)
C16 C17 C18 C13 50.3(14)
C22 C17 C18 C13 172.0(10)
C28 C17 C18 C19 165.0(8)
C16 C17 C18 C19 -75.1(13)
C22 C17 C18 C19 46.5(12)
C13 C18 C19 C20 -178.9(8)
C17 C18 C19 C20 -52.8(12)
C18 C19 C20 C30 -64.4(13)
C18 C19 C20 C29 174.0(11)
C18 C19 C20 C21 55.3(14)
C30 C20 C21 C22 62.5(14)
C29 C20 C21 C22 -176.0(11)
C19 C20 C21 C22 -57.2(13)
C20 C21 C22 C17 59.5(13)
C28 C17 C22 C21 -169.2(10)
C16 C17 C22 C21 69.7(13)
C18 C17 C22 C21 -51.0(13)
C29 C20 C30 O30 96.4(15)
C21 C20 C30 O30 -142.2(13)
C19 C20 C30 O30 -25.4(17)
C29 C20 C30 O31 -78.0(13)
C21 C20 C30 O31 43.5(16)
C19 C20 C30 O31 160.2(11)
O1D1 C1D1 N1D1 C2D1 -2(2)
O1D1 C1D1 N1D1 C3D1 -174.2(14)
O1D2 C1D2 N1D2 C2D2 1(2)
O1D2 C1D2 N1D2 C3D2 -175.6(13)
O1D3 C1D3 N1D3 C2D3 -3(3)
O1D3 C1D3 N1D3 C3D3 -174.6(15)
H1B C1B O2A C2A 55.5
C1B O2A C2A H2A 27.8
H1A C1A O3 C3 34.8
C1A O3 C3 H31 -18.0
